data_2239031
loop_
_publ_author_name
'Tan, Qing-Hua'
'Wang, Yan-Qin'

_publ_section_title
;
 <i>cis</i>-Triaqua[1,1'-(propane-1,3-diyl)bis(pyridin-1-ium-4-carboxylato)-\k<i>O</i>]bis(thiocyanato-\k<i>N</i>)manganese(II)
 dihydrate
;
_journal_issue 2
_journal_name_full 'Acta Crystallographica Section E'
_journal_page_first m42
_journal_paper_doi 10.1107/S1600536814000701
_journal_volume 70
_journal_year 2014
_chemical_formula_iupac '[Mn (N C S)2 (C15 H14 N2 O4) (H2 O)3], 2H2 O'
_chemical_formula_moiety 'C17 H20 Mn N4 O7 S2, 2(H2 O)'
_chemical_formula_sum 'C17 H24 Mn N4 O9 S2'
_chemical_formula_weight 547.46
_chemical_name_systematic
'<i>cis</i>-Triaqua[1,1'-(propane-1,3-diyl)bis(pyridin-1-ium-4-carboxylato)-\k<i>O</i>]bis(thiocyanato-\k<i>N</i>)manganese(II) dihydrate'
_space_group_IT_number 14
_symmetry_cell_setting monoclinic
_symmetry_space_group_name_Hall '-P 2ybc'
_symmetry_space_group_name_H-M 'P 1 21/c 1'
_atom_sites_solution_hydrogens geom
_atom_sites_solution_primary direct
_atom_sites_solution_secondary difmap
_audit_creation_method SHELXL-97
_cell_angle_alpha 90.00
_cell_angle_beta 92.984(2)
_cell_angle_gamma 90.00
_cell_formula_units_Z 4
_cell_length_a 17.056(2)
_cell_length_b 11.7514(16)
_cell_length_c 11.8962(16)
_cell_measurement_reflns_used 2306
_cell_measurement_temperature 273(2)
_cell_measurement_theta_max 23.65
_cell_measurement_theta_min 2.39
_cell_volume 2381.1(5)
_computing_cell_refinement 'SAINT-Plus (Bruker, 1999)'
_computing_data_collection 'SMART (Bruker, 1999)'
_computing_data_reduction 'SAINT-Plus (Bruker, 1999)'
_computing_molecular_graphics 'SHELXTL (Sheldrick, 2008)'
_computing_publication_material 'SHELXTL (Sheldrick, 2008) and local programs'
_computing_structure_refinement 'SHELXTL (Sheldrick, 2008)'
_computing_structure_solution 'SHELXTL (Sheldrick, 2008)'
_diffrn_ambient_temperature 273(2)
_diffrn_measured_fraction_theta_full 0.999
_diffrn_measured_fraction_theta_max 0.999
_diffrn_measurement_device_type 'Bruker SMART CCD area-detector'
_diffrn_measurement_method 'phi and omega scans'
_diffrn_radiation_monochromator graphite
_diffrn_radiation_source 'fine-focus sealed tube'
_diffrn_radiation_type MoK\a
_diffrn_radiation_wavelength 0.71073
_diffrn_reflns_av_R_equivalents 0.0489
_diffrn_reflns_av_sigmaI/netI 0.0640
_diffrn_reflns_limit_h_max 22
_diffrn_reflns_limit_h_min -20
_diffrn_reflns_limit_k_max 15
_diffrn_reflns_limit_k_min -9
_diffrn_reflns_limit_l_max 15
_diffrn_reflns_limit_l_min -12
_diffrn_reflns_number 14572
_diffrn_reflns_theta_full 27.46
_diffrn_reflns_theta_max 27.46
_diffrn_reflns_theta_min 2.11
_diffrn_standards_decay_% 2.5
_exptl_absorpt_coefficient_mu 0.784
_exptl_absorpt_correction_T_max 0.9619
_exptl_absorpt_correction_T_min 0.9257
_exptl_absorpt_correction_type multi-scan
_exptl_absorpt_process_details '(SADABS; Bruker, 1999)'
_exptl_crystal_colour yellow
_exptl_crystal_density_diffrn 1.527
_exptl_crystal_density_method 'not measured'
_exptl_crystal_description rectangular
_exptl_crystal_F_000 1132
_exptl_crystal_size_max 0.10
_exptl_crystal_size_mid 0.08
_exptl_crystal_size_min 0.05
_refine_diff_density_max 0.338
_refine_diff_density_min -0.331
_refine_ls_extinction_method none
_refine_ls_goodness_of_fit_ref 1.043
_refine_ls_hydrogen_treatment mixed
_refine_ls_matrix_type full
_refine_ls_number_parameters 328
_refine_ls_number_reflns 5451
_refine_ls_number_restraints 6
_refine_ls_restrained_S_all 1.043
_refine_ls_R_factor_all 0.0845
_refine_ls_R_factor_gt 0.0452
_refine_ls_shift/su_max 0.000
_refine_ls_shift/su_mean 0.000
_refine_ls_structure_factor_coef Fsqd
_refine_ls_weighting_details 'calc w=1/[\s^2^(Fo^2^)+(0.0366P)^2^] where P=(Fo^2^+2Fc^2^)/3'
_refine_ls_weighting_scheme calc
_refine_ls_wR_factor_gt 0.0875
_refine_ls_wR_factor_ref 0.1041
_reflns_number_gt 3409
_reflns_number_total 5451
_reflns_threshold_expression I>2\s(I)
_cod_data_source_file bt6955sup1.cf
_cod_data_source_block I
_cod_original_cell_volume 2381.1(6)
_cod_original_sg_symbol_H-M 'P 21/c'
_cod_database_code 2239031
_cod_database_fobs_code 2239031

loop_
_symmetry_equiv_pos_as_xyz
'x, y, z'
'-x, y+1/2, -z+1/2'
'-x, -y, -z'
'x, -y-1/2, z-1/2'

loop_
_atom_site_type_symbol
_atom_site_label
_atom_site_fract_x
_atom_site_fract_y
_atom_site_fract_z
_atom_site_U_iso_or_equiv
_atom_site_adp_type
_atom_site_calc_flag
_atom_site_refinement_flags
_atom_site_occupancy
_atom_site_symmetry_multiplicity
Mn Mn1 0.19350(2) 0.66835(4) 0.46440(3) 0.02899(13) Uani d . 1 1
C C1 0.91446(16) 0.7847(3) 1.0248(3) 0.0356(7) Uani d . 1 1
C C2 0.85603(15) 0.6997(2) 0.9725(2) 0.0307(6) Uani d . 1 1
C C3 0.83380(19) 0.7061(3) 0.8598(3) 0.0515(9) Uani d . 1 1
H H3A 0.8537 0.7634 0.8155 0.062 Uiso calc R 1 1
C C4 0.82470(16) 0.6147(2) 1.0353(2) 0.0344(7) Uani d . 1 1
H H4A 0.8381 0.6094 1.1119 0.041 Uiso calc R 1 1
C C5 0.78248(19) 0.6283(3) 0.8131(3) 0.0547(10) Uani d . 1 1
H H5A 0.7680 0.6327 0.7368 0.066 Uiso calc R 1 1
C C6 0.77363(15) 0.5376(2) 0.9852(2) 0.0348(7) Uani d . 1 1
H H6A 0.7534 0.4792 1.0278 0.042 Uiso calc R 1 1
C C7 0.69666(14) 0.4628(2) 0.8224(2) 0.0332(7) Uani d . 1 1
H H7B 0.6962 0.3943 0.8678 0.040 Uiso calc R 1 1
H H7A 0.7141 0.4423 0.7488 0.040 Uiso calc R 1 1
C C8 0.61420(14) 0.5110(2) 0.8099(2) 0.0346(7) Uani d . 1 1
H H8B 0.6153 0.5865 0.7772 0.042 Uiso calc R 1 1
H H8A 0.5918 0.5165 0.8830 0.042 Uiso calc R 1 1
C C9 0.56506(15) 0.4320(3) 0.7341(2) 0.0374(7) Uani d . 1 1
H H9B 0.5863 0.4306 0.6600 0.045 Uiso calc R 1 1
H H9A 0.5681 0.3554 0.7644 0.045 Uiso calc R 1 1
C C10 0.46197(16) 0.5602(3) 0.6618(2) 0.0376(7) Uani d . 1 1
H H10A 0.5003 0.5987 0.6239 0.045 Uiso calc R 1 1
C C11 0.42645(16) 0.4099(3) 0.7759(2) 0.0374(7) Uani d . 1 1
H H11A 0.4405 0.3459 0.8183 0.045 Uiso calc R 1 1
C C12 0.38622(15) 0.5987(2) 0.6539(2) 0.0338(7) Uani d . 1 1
H H12A 0.3736 0.6639 0.6126 0.041 Uiso calc R 1 1
C C13 0.34983(16) 0.4439(2) 0.7678(2) 0.0349(7) Uani d . 1 1
H H13A 0.3119 0.4019 0.8029 0.042 Uiso calc R 1 1
C C14 0.32846(15) 0.5407(2) 0.7073(2) 0.0278(6) Uani d . 1 1
C C15 0.24337(16) 0.5814(3) 0.6987(2) 0.0324(7) Uani d . 1 1
C C16 0.36520(17) 0.7912(2) 0.4339(2) 0.0315(6) Uani d . 1 1
C C17 0.29664(16) 0.4229(3) 0.4638(2) 0.0319(6) Uani d . 1 1
N N1 0.25535(14) 0.5006(2) 0.45556(19) 0.0418(6) Uani d . 1 1
N N2 0.29939(14) 0.7665(2) 0.4249(2) 0.0422(6) Uani d . 1 1
N N3 0.75267(12) 0.5455(2) 0.87586(18) 0.0312(5) Uani d . 1 1
N N4 0.48197(12) 0.4677(2) 0.72342(18) 0.0322(5) Uani d . 1 1
O O1 0.23085(10) 0.67351(16) 0.64340(14) 0.0335(5) Uani d . 1 1
O O2 0.19488(11) 0.52474(19) 0.74602(17) 0.0492(6) Uani d . 1 1
O O3 0.93988(12) 0.85658(18) 0.95846(18) 0.0455(5) Uani d . 1 1
O O4 0.93195(12) 0.7747(2) 1.12736(17) 0.0525(6) Uani d . 1 1
O O5 0.08954(12) 0.5776(2) 0.4957(2) 0.0585(7) Uani d . 1 1
H H5WB 0.046(2) 0.600(3) 0.480(3) 0.088 Uiso d . 1 1
H H5WA 0.089(2) 0.503(4) 0.508(3) 0.088 Uiso d . 1 1
O O6 0.11913(13) 0.82309(19) 0.47446(18) 0.0421(6) Uani d . 1 1
H H6WB 0.095(2) 0.846(3) 0.527(3) 0.063 Uiso d . 1 1
H H6WA 0.095(2) 0.835(3) 0.418(3) 0.063 Uiso d . 1 1
O O7 0.16305(12) 0.67069(19) 0.28495(16) 0.0372(5) Uani d . 1 1
H H7WB 0.1212(19) 0.651(3) 0.255(3) 0.056 Uiso d . 1 1
H H7WA 0.1806(18) 0.727(3) 0.244(3) 0.056 Uiso d . 1 1
O O8 0.03603(12) 0.5969(2) 0.15924(19) 0.0514(6) Uani d D 1 1
H H8WB -0.0005(17) 0.648(2) 0.161(3) 0.077 Uiso d D 1 1
H H8WA 0.0157(18) 0.5357(17) 0.181(3) 0.077 Uiso d D 1 1
O O9 0.03881(12) 0.5981(2) 0.77207(17) 0.0453(6) Uani d D 1 1
H H9WB 0.0092(15) 0.633(3) 0.726(2) 0.068 Uiso d D 1 1
H H9WA 0.0805(13) 0.578(3) 0.741(2) 0.068 Uiso d D 1 1
S S1 0.35705(5) 0.31522(7) 0.47422(7) 0.0519(2) Uani d . 1 1
S S2 0.45791(5) 0.82371(8) 0.45024(7) 0.0530(3) Uani d . 1 1

loop_
_atom_site_aniso_label
_atom_site_aniso_U_11
_atom_site_aniso_U_22
_atom_site_aniso_U_33
_atom_site_aniso_U_12
_atom_site_aniso_U_13
_atom_site_aniso_U_23
Mn1 0.0255(2) 0.0327(3) 0.0285(2) 0.00140(18) -0.00004(17) 0.00147(19)
C1 0.0278(15) 0.0328(17) 0.0461(19) 0.0018(13) 0.0012(14) -0.0026(14)
C2 0.0262(15) 0.0340(17) 0.0316(16) -0.0023(12) -0.0011(12) 0.0016(12)
C3 0.058(2) 0.061(2) 0.0353(18) -0.0301(18) -0.0047(15) 0.0120(16)
C4 0.0382(16) 0.0374(17) 0.0271(15) -0.0058(13) -0.0035(12) 0.0000(13)
C5 0.060(2) 0.075(3) 0.0286(17) -0.0327(19) -0.0078(15) 0.0132(17)
C6 0.0377(16) 0.0349(18) 0.0318(16) -0.0026(13) 0.0002(13) 0.0072(13)
C7 0.0270(14) 0.0346(17) 0.0378(16) -0.0027(12) 0.0001(12) -0.0048(13)
C8 0.0278(15) 0.0332(17) 0.0427(17) -0.0001(13) 0.0005(13) -0.0046(14)
C9 0.0258(15) 0.0373(18) 0.0484(18) 0.0022(13) -0.0039(13) -0.0076(14)
C10 0.0310(16) 0.0431(19) 0.0388(17) -0.0070(14) 0.0003(13) 0.0057(15)
C11 0.0383(17) 0.0330(18) 0.0401(17) -0.0016(14) -0.0050(13) 0.0041(14)
C12 0.0321(15) 0.0382(18) 0.0307(15) -0.0030(13) -0.0013(12) 0.0089(13)
C13 0.0309(15) 0.0367(18) 0.0371(17) -0.0036(13) 0.0019(13) 0.0064(14)
C14 0.0291(14) 0.0335(16) 0.0203(13) 0.0009(12) -0.0037(11) -0.0013(12)
C15 0.0331(15) 0.0409(19) 0.0232(15) 0.0017(13) 0.0007(12) -0.0001(13)
C16 0.0367(17) 0.0302(16) 0.0277(15) 0.0013(13) 0.0023(13) 0.0057(12)
C17 0.0336(15) 0.0372(18) 0.0245(15) -0.0003(13) -0.0006(12) -0.0033(13)
N1 0.0423(15) 0.0457(17) 0.0366(14) 0.0102(13) -0.0048(12) -0.0057(12)
N2 0.0329(14) 0.0525(18) 0.0411(15) -0.0043(12) 0.0002(12) 0.0073(13)
N3 0.0279(12) 0.0370(15) 0.0285(13) -0.0037(10) -0.0008(10) -0.0009(11)
N4 0.0281(12) 0.0339(14) 0.0341(13) -0.0001(11) -0.0037(10) -0.0039(11)
O1 0.0367(11) 0.0362(12) 0.0275(10) 0.0079(9) 0.0001(8) 0.0023(9)
O2 0.0328(11) 0.0633(16) 0.0522(13) 0.0026(11) 0.0087(10) 0.0228(12)
O3 0.0421(12) 0.0357(13) 0.0583(14) -0.0128(10) -0.0005(10) 0.0030(11)
O4 0.0566(14) 0.0599(16) 0.0394(13) -0.0165(12) -0.0121(11) -0.0053(11)
O5 0.0266(11) 0.0391(14) 0.110(2) 0.0006(11) 0.0038(13) 0.0183(14)
O6 0.0475(14) 0.0417(13) 0.0371(13) 0.0119(11) 0.0029(10) 0.0027(11)
O7 0.0348(12) 0.0452(14) 0.0307(12) -0.0068(10) -0.0047(9) 0.0059(10)
O8 0.0427(13) 0.0564(17) 0.0543(14) -0.0137(11) -0.0044(11) 0.0116(13)
O9 0.0388(13) 0.0530(15) 0.0442(13) 0.0006(11) 0.0019(10) 0.0046(11)
S1 0.0514(5) 0.0444(5) 0.0606(6) 0.0178(4) 0.0094(4) 0.0025(4)
S2 0.0334(4) 0.0735(7) 0.0513(5) -0.0135(4) -0.0067(4) 0.0118(5)

loop_
_atom_type_symbol
_atom_type_description
_atom_type_scat_dispersion_real
_atom_type_scat_dispersion_imag
_atom_type_scat_source
C C 0.0033 0.0016 'International Tables Vol C Tables 4.2.6.8 and 6.1.1.4'
H H 0.0000 0.0000 'International Tables Vol C Tables 4.2.6.8 and 6.1.1.4'
N N 0.0061 0.0033 'International Tables Vol C Tables 4.2.6.8 and 6.1.1.4'
O O 0.0106 0.0060 'International Tables Vol C Tables 4.2.6.8 and 6.1.1.4'
S S 0.1246 0.1234 'International Tables Vol C Tables 4.2.6.8 and 6.1.1.4'
Mn Mn 0.3368 0.7283 'International Tables Vol C Tables 4.2.6.8 and 6.1.1.4'

loop_
_geom_angle_atom_site_label_1
_geom_angle_atom_site_label_2
_geom_angle_atom_site_label_3
_geom_angle_site_symmetry_3
_geom_angle
_geom_angle_publ_flag
O5 Mn1 O7 . 91.13(9) n
O5 Mn1 O1 . 92.68(9) n
O7 Mn1 O1 . 176.17(8) n
O5 Mn1 N2 . 177.44(9) n
O7 Mn1 N2 . 86.61(8) n
O1 Mn1 N2 . 89.57(8) n
O5 Mn1 O6 . 85.24(9) n
O7 Mn1 O6 . 86.25(8) n
O1 Mn1 O6 . 93.60(7) n
N2 Mn1 O6 . 93.40(9) n
O5 Mn1 N1 . 88.05(9) n
O7 Mn1 N1 . 93.10(8) n
O1 Mn1 N1 . 87.49(8) n
N2 Mn1 N1 . 93.28(9) n
O6 Mn1 N1 . 173.24(9) n
O4 C1 O3 . 127.5(3) ?
O4 C1 C2 . 117.2(3) ?
O3 C1 C2 . 115.3(3) ?
C4 C2 C3 . 118.4(3) ?
C4 C2 C1 . 121.3(3) ?
C3 C2 C1 . 120.3(3) ?
C5 C3 C2 . 119.9(3) ?
C5 C3 H3A . 120.0 ?
C2 C3 H3A . 120.0 ?
C6 C4 C2 . 120.0(3) ?
C6 C4 H4A . 120.0 ?
C2 C4 H4A . 120.0 ?
N3 C5 C3 . 120.9(3) ?
N3 C5 H5A . 119.6 ?
C3 C5 H5A . 119.6 ?
N3 C6 C4 . 120.6(3) ?
N3 C6 H6A . 119.7 ?
C4 C6 H6A . 119.7 ?
N3 C7 C8 . 111.8(2) ?
N3 C7 H7B . 109.3 ?
C8 C7 H7B . 109.3 ?
N3 C7 H7A . 109.3 ?
C8 C7 H7A . 109.3 ?
H7B C7 H7A . 107.9 ?
C7 C8 C9 . 108.1(2) ?
C7 C8 H8B . 110.1 ?
C9 C8 H8B . 110.1 ?
C7 C8 H8A . 110.1 ?
C9 C8 H8A . 110.1 ?
H8B C8 H8A . 108.4 ?
N4 C9 C8 . 112.0(2) ?
N4 C9 H9B . 109.2 ?
C8 C9 H9B . 109.2 ?
N4 C9 H9A . 109.2 ?
C8 C9 H9A . 109.2 ?
H9B C9 H9A . 107.9 ?
N4 C10 C12 . 121.1(3) ?
N4 C10 H10A . 119.5 ?
C12 C10 H10A . 119.5 ?
N4 C11 C13 . 120.9(3) ?
N4 C11 H11A . 119.6 ?
C13 C11 H11A . 119.6 ?
C10 C12 C14 . 120.0(3) ?
C10 C12 H12A . 120.0 ?
C14 C12 H12A . 120.0 ?
C11 C13 C14 . 120.2(3) ?
C11 C13 H13A . 119.9 ?
C14 C13 H13A . 119.9 ?
C12 C14 C13 . 118.0(3) ?
C12 C14 C15 . 120.9(2) ?
C13 C14 C15 . 121.1(2) ?
O2 C15 O1 . 126.8(3) ?
O2 C15 C14 . 117.5(3) ?
O1 C15 C14 . 115.6(2) ?
N2 C16 S2 . 178.2(3) ?
N1 C17 S1 . 178.4(3) ?
C17 N1 Mn1 . 168.1(2) ?
C16 N2 Mn1 . 155.2(2) ?
C6 N3 C5 . 120.2(2) ?
C6 N3 C7 . 120.4(2) ?
C5 N3 C7 . 119.4(2) ?
C10 N4 C11 . 119.8(2) ?
C10 N4 C9 . 119.4(2) ?
C11 N4 C9 . 120.8(2) ?
C15 O1 Mn1 . 120.58(17) ?
Mn1 O5 H5WB . 125(3) ?
Mn1 O5 H5WA . 123(2) ?
H5WB O5 H5WA . 110(3) ?
Mn1 O6 H6WB . 128(2) ?
Mn1 O6 H6WA . 113(3) ?
H6WB O6 H6WA . 109(4) ?
Mn1 O7 H7WB . 126(2) ?
Mn1 O7 H7WA . 119(2) ?
H7WB O7 H7WA . 107(3) ?
H8WB O8 H8WA . 106(2) ?
H9WB O9 H9WA . 110(2) ?
C17 S1 S2 3_666 154.96(11) ?

loop_
_geom_bond_atom_site_label_1
_geom_bond_atom_site_label_2
_geom_bond_site_symmetry_2
_geom_bond_distance
_geom_bond_publ_flag
Mn1 O5 . 2.118(2) n
Mn1 O7 . 2.171(2) n
Mn1 O1 . 2.1914(18) n
Mn1 N2 . 2.214(2) n
Mn1 O6 . 2.224(2) n
Mn1 N1 . 2.241(3) n
C1 O4 . 1.246(3) ?
C1 O3 . 1.249(3) ?
C1 C2 . 1.521(4) ?
C2 C4 . 1.373(4) ?
C2 C3 . 1.375(4) ?
C3 C5 . 1.364(4) ?
C3 H3A . 0.9300 ?
C4 C6 . 1.372(4) ?
C4 H4A . 0.9300 ?
C5 N3 . 1.342(4) ?
C5 H5A . 0.9300 ?
C6 N3 . 1.334(3) ?
C6 H6A . 0.9300 ?
C7 N3 . 1.482(3) ?
C7 C8 . 1.516(3) ?
C7 H7B . 0.9700 ?
C7 H7A . 0.9700 ?
C8 C9 . 1.516(4) ?
C8 H8B . 0.9700 ?
C8 H8A . 0.9700 ?
C9 N4 . 1.477(3) ?
C9 H9B . 0.9700 ?
C9 H9A . 0.9700 ?
C10 N4 . 1.345(3) ?
C10 C12 . 1.367(4) ?
C10 H10A . 0.9300 ?
C11 N4 . 1.346(3) ?
C11 C13 . 1.365(4) ?
C11 H11A . 0.9300 ?
C12 C14 . 1.379(3) ?
C12 H12A . 0.9300 ?
C13 C14 . 1.385(4) ?
C13 H13A . 0.9300 ?
C14 C15 . 1.526(4) ?
C15 O2 . 1.222(3) ?
C15 O1 . 1.278(3) ?
C16 N2 . 1.159(3) ?
C16 S2 . 1.628(3) ?
C17 N1 . 1.154(3) ?
C17 S1 . 1.632(3) ?
O5 H5WB . 0.81(4) ?
O5 H5WA . 0.89(4) ?
O6 H6WB . 0.82(3) ?
O6 H6WA . 0.78(3) ?
O7 H7WB . 0.82(3) ?
O7 H7WA . 0.88(3) ?
O8 H8WB . 0.867(17) ?
O8 H8WA . 0.844(17) ?
O9 H9WB . 0.834(16) ?
O9 H9WA . 0.854(16) ?
S1 S2 3_666 3.6247(12) ?

loop_
_geom_hbond_atom_site_label_D
_geom_hbond_atom_site_label_H
_geom_hbond_atom_site_label_A
_geom_hbond_site_symmetry_A
_geom_hbond_distance_DH
_geom_hbond_distance_HA
_geom_hbond_distance_DA
_geom_hbond_angle_DHA
O5 H5WA O3 2_646 0.89(4) 1.84(4) 2.707(3) 164(4)
O5 H5WB O3 4_475 0.81(4) 1.88(4) 2.682(3) 174(4)
O6 H6WA O9 4_575 0.78(3) 2.09(3) 2.862(3) 168(4)
O6 H6WB O8 4_576 0.82(3) 2.02(3) 2.837(3) 179(4)
O7 H7WA O1 4_575 0.88(3) 1.91(3) 2.780(3) 169(3)
O7 H7WB O8 . 0.82(3) 1.90(3) 2.710(3) 169(3)
O8 H8WA O9 3_566 0.844(17) 1.925(18) 2.767(3) 175(3)
O8 H8WB O4 1_454 0.867(17) 1.912(18) 2.755(3) 164(3)
O9 H9WA O2 . 0.854(16) 2.047(18) 2.830(3) 152(3)
O9 H9WB O4 4_475 0.834(16) 2.031(17) 2.862(3) 174(3)
